data_2003249
loop_
_publ_author_name
'Jasinski, J. P.'
'Paight, E. S.'

_publ_contact_author
;
  Dr. Jerry P. Jasinski
  Chemistry Department
  Keene State College
  229 Main St.
  Keene, New Hampshire 03431 USA
;
_publ_section_title
;
 3-(2-Benzothiazolyl)-7-(diethylamino)coumarin
;
_journal_issue 3
_journal_name_full 'Acta Crystallographica Section C'
_journal_page_first 531
_journal_page_last 533
_journal_paper_doi 10.1107/S0108270194003628
_journal_volume 51
_journal_year 1995
_chemical_compound_source 'Sigma Chemical Co.,St. Louis, Mo.,USA'
_chemical_formula_sum 'C20 H18 N2 O2 S'
_chemical_formula_weight 350.43
_space_group_IT_number 2
_symmetry_cell_setting triclinic
_symmetry_space_group_name_Hall '-P 1'
_symmetry_space_group_name_H-M 'P -1'
_audit_creation_method 'from TEXRAY.INF file'
_cell_angle_alpha 95.14(1)
_cell_angle_beta 104.50(1)
_cell_angle_gamma 86.74(1)
_cell_formula_units_Z 2
_cell_length_a 8.962(1)
_cell_length_b 11.136(2)
_cell_length_c 8.922(1)
_cell_measurement_reflns_used 25
_cell_measurement_temperature 296.0
_cell_measurement_theta_max 49.37
_cell_measurement_theta_min 42.38
_cell_volume 858.0(2)
_computing_cell_refinement 'MSC/AFC Diffractometer Control Software'
_computing_data_collection
;MSC/AFC Diffractometer Control Software (Molecular Structure Corporation,
1988)
;
_computing_data_reduction 'TEXSAN: PROCESS (Molecular Structure Corporation, 1985)'
_computing_publication_material 'TEXSAN: FINISH'
_computing_structure_refinement 'TEXSAN: LS'
_computing_structure_solution 'MITHRIL  (Gilmore, 1984)'
_diffrn_ambient_temperature 296.0
_diffrn_measurement_device AFC6S
_diffrn_measurement_method '\w/2\q scans (speed 8.0\% min^-1^ in \w)'
_diffrn_radiation_monochromator graphite
_diffrn_radiation_source 'X-ray tube'
_diffrn_radiation_type MoK\a
_diffrn_radiation_wavelength 0.7107
_diffrn_reflns_av_R_equivalents 0.022
_diffrn_reflns_limit_h_max 11
_diffrn_reflns_limit_h_min 0
_diffrn_reflns_limit_k_max 13
_diffrn_reflns_limit_k_min -13
_diffrn_reflns_limit_l_max 11
_diffrn_reflns_limit_l_min -11
_diffrn_reflns_number 3226
_diffrn_reflns_theta_max 25
_diffrn_reflns_theta_min 5.000
_diffrn_standards_decay_% -0.60
_diffrn_standards_interval_count 150
_diffrn_standards_number 3
_exptl_absorpt_coefficient_mu 0.1945
_exptl_absorpt_correction_T_max 1.000
_exptl_absorpt_correction_T_min 0.981
_exptl_absorpt_correction_type 'empirical (\y scans)'
_exptl_absorpt_process_details \y-scan
_exptl_crystal_colour orange
_exptl_crystal_density_diffrn 1.356
_exptl_crystal_description needle
_exptl_crystal_F_000 368.00
_exptl_crystal_size_max 1.00
_exptl_crystal_size_mid 0.20
_exptl_crystal_size_min 0.20
_refine_diff_density_max 0.16
_refine_diff_density_min -0.22
_refine_ls_extinction_coef 1.2790E-6(1)
_refine_ls_extinction_method ' Type 2, Gaussian, isotropic (Zachariasen, 1963)'
_refine_ls_goodness_of_fit_obs 1.528
_refine_ls_hydrogen_treatment refall
_refine_ls_matrix_type full
_refine_ls_number_parameters 299
_refine_ls_number_reflns 2123
_refine_ls_number_restraints 0
_refine_ls_R_factor_obs 0.0359
_refine_ls_shift/esd_max 0.4404
_refine_ls_structure_factor_coef F
_refine_ls_weighting_details 'w = 4F~o~^2^/\s^2^(F~o~^2^) where \s(F^2^) = [S^2^(C + 4B) + (\rF~o~^2^)^2^]'
_refine_ls_weighting_scheme calc
_refine_ls_wR_factor_obs 0.0413
_reflns_number_observed 2123
_reflns_number_total 3010
_reflns_observed_criterion I>3.0\s(I)
_cod_data_source_file cd1034.cif
_cod_data_source_block cd1034a
_cod_depositor_comments
;
The following automatic conversions were performed:

'_refine_ls_weighting_scheme' value 'w = 4F~o~^2^/\s^2^(F~o~^2^)
where \s(F^2^) = [S^2^(C + 4B) + (\rF~o~^2^)^2^]' was changed to
'calc'. New tag '_refine_ls_weighting_details' was created. The value
of the new tag was set to 'w = 4F~o~^2^/\s^2^(F~o~^2^) where \s(F^2^)
= [S^2^(C + 4B) + (\rF~o~^2^)^2^]'.

Automatic conversion script
Id: cif_fix_values 3143 2015-03-26 13:38:13Z robertas 
;
_cod_original_formula_sum 'C20 H18 N2 O2 S1'
_cod_database_code 2003249

loop_
_symmetry_equiv_pos_as_xyz
'   +x,   +y,   +z'
'   -x,   -y,   -z'

loop_
_atom_site_aniso_label
_atom_site_aniso_U_11
_atom_site_aniso_U_12
_atom_site_aniso_U_13
_atom_site_aniso_U_22
_atom_site_aniso_U_23
_atom_site_aniso_U_33
S1' 0.0475(3) -0.0035(2) 0.0062(2) 0.0443(3) -0.0053(2) 0.0366(2)
O1 0.0483(7) -0.0010(6) 0.0033(6) 0.0353(7) -0.0074(5) 0.0328(6)
O11 0.0602(9) 0.0001(7) -0.0037(7) 0.0517(8) -0.0143(6) 0.0403(8)
N3' 0.0418(8) -0.0009(7) 0.0097(7) 0.0415(9) -0.0028(7) 0.0362(8)
N12 0.0471(9) 0.0006(7) 0.0064(7) 0.0380(9) -0.0007(7) 0.0414(9)
C2 0.044(1) -0.0084(9) 0.0115(8) 0.037(1) -0.0038(8) 0.0376(10)
C2' 0.0408(10) -0.0097(8) 0.0132(8) 0.039(1) -0.0026(8) 0.0329(9)
C3 0.0357(9) -0.0054(8) 0.0107(7) 0.0351(10) -0.0004(8) 0.0320(9)
C4 0.0424(10) -0.0071(8) 0.0158(8) 0.034(1) -0.0051(8) 0.0365(9)
C4' 0.052(1) 0.0008(10) 0.0178(9) 0.047(1) -0.0028(10) 0.047(1)
C5 0.049(1) -0.0045(9) 0.0109(8) 0.033(1) -0.0073(8) 0.0355(9)
C5' 0.059(1) 0.009(1) 0.025(1) 0.046(1) 0.006(1) 0.060(1)
C6 0.044(1) -0.0079(9) 0.0045(8) 0.044(1) -0.0042(9) 0.0341(10)
C6' 0.048(1) 0.007(1) 0.013(1) 0.060(1) 0.017(1) 0.056(1)
C7 0.0400(10) -0.0073(8) 0.0124(8) 0.0344(10) -0.0002(8) 0.0385(10)
C7' 0.049(1) -0.003(1) 0.0079(9) 0.059(1) 0.006(1) 0.043(1)
C8 0.045(1) -0.0026(8) 0.0126(8) 0.0317(10) -0.0047(8) 0.0381(10)
C8' 0.0404(10) -0.0027(9) 0.0131(8) 0.041(1) 0.0022(8) 0.041(1)
C9 0.0388(9) -0.0109(8) 0.0096(7) 0.0376(10) -0.0025(8) 0.0299(9)
C9' 0.0403(10) -0.0049(9) 0.0141(8) 0.043(1) 0.0019(8) 0.0369(9)
C10 0.0401(10) -0.0054(8) 0.0115(7) 0.0308(9) -0.0033(7) 0.0317(9)
C13 0.051(1) 0.0047(10) 0.0148(10) 0.043(1) -0.0002(9) 0.049(1)
C14 0.058(1) -0.001(1) -0.003(1) 0.046(1) 0.0017(10) 0.049(1)
C15 0.097(2) -0.010(1) 0.038(1) 0.041(1) -0.009(1) 0.086(2)
C16 0.126(2) -0.020(2) 0.011(2) 0.075(2) 0.007(1) 0.046(1)

loop_
_atom_site_label
_atom_site_fract_x
_atom_site_fract_y
_atom_site_fract_z
_atom_site_U_iso_or_equiv
_atom_site_thermal_displace_type
S1' 0.53462(6) 0.44911(5) 0.30382(6) 0.0440 Uij
O1 0.1364(1) 0.69047(10) 0.0719(1) 0.0406 Uij
O11 0.3324(2) 0.6513(1) 0.2674(2) 0.0548 Uij
N3' 0.4428(2) 0.3225(1) 0.0409(2) 0.0402 Uij
N12 -0.2867(2) 0.8045(1) -0.3372(2) 0.0433 Uij
C2 0.2597(2) 0.6171(2) 0.1396(2) 0.0395 Uij
C2' 0.4139(2) 0.4225(2) 0.1172(2) 0.0369 Uij
C3 0.2872(2) 0.5054(2) 0.0509(2) 0.0339 Uij
C4 0.1928(2) 0.4778(2) -0.0911(2) 0.0369 Uij
C4' 0.6247(2) 0.1473(2) 0.0813(2) 0.0483 Uij
C5 -0.0316(2) 0.5341(2) -0.3049(2) 0.0396 Uij
C5' 0.7455(2) 0.0930(2) 0.1816(3) 0.0539 Uij
C6 -0.1461(2) 0.6146(2) -0.3637(2) 0.0416 Uij
C6' 0.8087(2) 0.1470(2) 0.3288(3) 0.0542 Uij
C7 -0.1714(2) 0.7251(2) -0.2778(2) 0.0371 Uij
C7' 0.7525(2) 0.2567(2) 0.3787(2) 0.0507 Uij
C8 -0.0716(2) 0.7457(2) -0.1296(2) 0.0383 Uij
C8' 0.6303(2) 0.3127(2) 0.2767(2) 0.0401 Uij
C9 0.0432(2) 0.6633(2) -0.0743(2) 0.0352 Uij
C9' 0.5657(2) 0.2585(2) 0.1285(2) 0.0391 Uij
C10 0.0694(2) 0.5552(2) -0.1583(2) 0.0339 Uij
C13 -0.3096(2) 0.9190(2) -0.2511(2) 0.0478 Uij
C14 -0.3823(3) 0.7855(2) -0.4955(2) 0.0540 Uij
C15 -0.2044(3) 1.0165(2) -0.2631(3) 0.0725 Uij
C16 -0.3058(4) 0.8155(3) -0.6189(3) 0.0830 Uij
H4 0.211(2) 0.400(1) -0.146(2) 0.036(5) Uij
H4' 0.583(2) 0.108(2) -0.014(2) 0.064(6) Uij
H5 -0.017(2) 0.462(2) -0.362(2) 0.048(5) Uij
H5' 0.788(2) 0.015(2) 0.152(2) 0.053(6) Uij
H6 -0.212(2) 0.596(2) -0.460(2) 0.054(6) Uij
H6' 0.893(2) 0.111(2) 0.399(2) 0.053(6) Uij
H7' 0.792(2) 0.298(2) 0.481(2) 0.058(6) Uij
H8 -0.083(2) 0.819(1) -0.069(2) 0.038(5) Uij
H13A -0.419(2) 0.944(2) -0.286(2) 0.060(6) Uij
H13B -0.303(2) 0.904(2) -0.142(2) 0.051(5) Uij
H14B -0.410(2) 0.701(2) -0.514(2) 0.050(5) Uij
H15A -0.222(3) 1.035(2) -0.366(3) 0.108(9) Uij
H15B -0.224(3) 1.084(2) -0.210(3) 0.100(9) Uij
H15C -0.094(3) 0.994(2) -0.227(3) 0.112(9) Uij
H16A -0.293(3) 0.895(2) -0.611(3) 0.111(9) Uij
H16B -0.367(3) 0.789(2) -0.719(3) 0.101(8) Uij
H16C -0.201(3) 0.778(2) -0.606(3) 0.084(8) Uij
H14A -0.479(2) 0.835(2) -0.500(2) 0.080(7) Uij

loop_
_atom_type_symbol
_atom_type_scat_source
_atom_type_scat_dispersion_real
_atom_type_scat_dispersion_imag
C 'International Tables' 0.002 0.002
H 'International Tables' 0.000 0.000
O 'International Tables' 0.008 0.006
N 'International Tables' 0.004 0.003
S 'International Tables' 0.110 0.124

loop_
_geom_angle_atom_site_label_1
_geom_angle_atom_site_label_2
_geom_angle_atom_site_label_3
_geom_angle
_geom_angle_publ_flag
C2' S1' C8' 88.81(9) yes
C2 O1 C9 122.90(10) yes
C2' N3' C9' 110.80(10) yes
C7 N12 C13 121.00(10) yes
C7 N12 C14 121.6(2) yes
C13 N12 C14 117.1(2) yes
O1 C2 O11 116.4(2) yes
O1 C2 C3 117.00(10) yes
O11 C2 C3 126.6(2) yes
S1' C2' N3' 115.60(10) yes
S1' C2' C3 122.90(10) yes
N3' C2' C3 121.5(2) yes
C2 C3 C2' 119.70(10) yes
C2 C3 C4 119.7(2) yes
C2' C3 C4 120.5(2) yes
C3 C4 C10 122.0(2) yes
C5' C4' C9' 119.0(2) yes
C6 C5 C10 122.1(2) yes
C4' C5' C6' 121.1(2) yes
C5 C6 C7 121.5(2) yes
C5' C6' C7' 121.2(2) yes
N12 C7 C6 121.1(2) yes
N12 C7 C8 122.5(2) yes
C6 C7 C8 116.4(2) yes
C6' C7' C8' 117.9(2) yes
C7 C8 C9 120.6(2) yes
S1' C8' C7' 129.2(2) yes
S1' C8' C9' 109.70(10) yes
C7' C8' C9' 121.1(2) yes
O1 C9 C8 117.0(2) yes
O1 C9 C10 119.7(2) yes
C8 C9 C10 123.3(2) yes
N3' C9' C4' 125.2(2) yes
N3' C9' C8' 115.1(2) yes
C4' C9' C8' 119.7(2) yes
C4 C10 C5 125.5(2) yes
C4 C10 C9 118.5(2) yes
C5 C10 C9 116.0(2) yes
N12 C13 C15 114.6(2) yes
N12 C14 C16 114.2(2) yes

loop_
_geom_bond_atom_site_label_1
_geom_bond_atom_site_label_2
_geom_bond_distance
_geom_bond_publ_flag
S1' C2' 1.754(2) yes
S1' C8' 1.730(2) yes
O1 C2 1.380(2) yes
O1 C9 1.379(2) yes
O11 C2 1.204(2) yes
N3' C2' 1.300(2) yes
N3' C9' 1.382(2) yes
N12 C7 1.355(2) yes
N12 C13 1.460(2) yes
N12 C14 1.461(2) yes
C2 C3 1.456(2) yes
C2' C3 1.461(2) yes
C3 C4 1.356(2) yes
C4 C10 1.406(2) yes
C4' C5' 1.369(3) yes
C4' C9' 1.391(3) yes
C5 C6 1.357(2) yes
C5 C10 1.401(2) yes
C5' C6' 1.390(3) yes
C6 C7 1.428(2) yes
C6' C7' 1.375(3) yes
C7 C8 1.406(2) yes
C7' C8' 1.393(3) yes
C8 C9 1.365(2) yes
C8' C9' 1.400(2) yes
C9 C10 1.400(2) yes
C13 C15 1.505(3) yes
C14 C16 1.504(4) yes
